data_4315425
loop_
_publ_author_name
'Vadapalli Chandrasekhar'
'Ramachandran Azhakar'
'Balasubramanian Murugesapandian'
'Tapas Senapati'
'Prasenjit Bag'
'Mrituanjay D. Pandey'
'Sandeep Kumar Maurya'
'Debabrata Goswami'

_publ_contact_author_address
;Head, Department of Chemistry
Indian Institute of Technology Kanpur
Kanpur 208016
Uttarpradesh
India
;
_publ_contact_author_email vc@iitk.ac.in
_publ_contact_author_fax '+91-512-259 7436'
_publ_contact_author_name 'Prof. V. Chandrasekhar'
_publ_contact_author_phone '+91-512-259 7259'
_publ_section_title
;
 Synthesis, Structure, and Two-Photon Absorption Studies of a
 Phosphorus-Based Tris Hydrazone Ligand
 (S)P[N(Me)N=CH-C6H3-2-OH-4-N(CH2CH3)2]3 and Its Metal Complexes
;
_journal_name_full 'Inorganic Chemistry'
_journal_page_first 4008
_journal_page_last 4016
_journal_paper_doi 10.1021/ic901531e
_journal_volume 49
_journal_year 2010
_chemical_formula_sum 'C36 H51 Co N9 O3 P S'
_chemical_formula_weight 779.82
_chemical_name_systematic
; 
 ? 
;
_space_group_IT_number 2
_symmetry_cell_setting triclinic
_symmetry_space_group_name_Hall '-P 1'
_symmetry_space_group_name_H-M 'P -1'
_atom_sites_solution_hydrogens geom
_atom_sites_solution_primary direct
_atom_sites_solution_secondary difmap
_audit_creation_method SHELXL-97
_cell_angle_alpha 97.13(3)
_cell_angle_beta 93.09(3)
_cell_angle_gamma 93.36(3)
_cell_formula_units_Z 2
_cell_length_a 11.780(2)
_cell_length_b 13.638(3)
_cell_length_c 13.901(3)
_cell_measurement_reflns_used 2073
_cell_measurement_temperature 100(2)
_cell_measurement_theta_max 25.36
_cell_measurement_theta_min 2.21
_cell_volume 2208.0(8)
_computing_cell_refinement 'Bruker SMART'
_computing_data_collection 'Bruker SMART'
_computing_data_reduction 'Bruker SAINT'
_computing_molecular_graphics 'Bruker SHELXTL'
_computing_publication_material 'Bruker SHELXTL'
_computing_structure_refinement 'SHELXL-97 (Sheldrick, 1997)'
_computing_structure_solution 'SHELXS-97 (Sheldrick, 1990)'
_diffrn_ambient_temperature 100(2)
_diffrn_measured_fraction_theta_full 0.978
_diffrn_measured_fraction_theta_max 0.978
_diffrn_measurement_device_type 'CCD area detector'
_diffrn_measurement_method 'phi and omega scans'
_diffrn_radiation_monochromator graphite
_diffrn_radiation_source 'fine-focus sealed tube'
_diffrn_radiation_type MoK\a
_diffrn_radiation_wavelength 0.71073
_diffrn_reflns_av_R_equivalents 0.0384
_diffrn_reflns_av_sigmaI/netI 0.0915
_diffrn_reflns_limit_h_max 13
_diffrn_reflns_limit_h_min -14
_diffrn_reflns_limit_k_max 7
_diffrn_reflns_limit_k_min -16
_diffrn_reflns_limit_l_max 16
_diffrn_reflns_limit_l_min -17
_diffrn_reflns_number 12564
_diffrn_reflns_theta_full 26.00
_diffrn_reflns_theta_max 26.00
_diffrn_reflns_theta_min 2.21
_exptl_absorpt_coefficient_mu 0.514
_exptl_absorpt_correction_T_max 0.9409
_exptl_absorpt_correction_T_min 0.9223
_exptl_absorpt_correction_type empirical
_exptl_crystal_colour black
_exptl_crystal_density_diffrn 1.173
_exptl_crystal_density_method 'not measured'
_exptl_crystal_description needle
_exptl_crystal_F_000 824
_exptl_crystal_size_max 0.16
_exptl_crystal_size_mid 0.14
_exptl_crystal_size_min 0.12
_refine_diff_density_max 0.500
_refine_diff_density_min -0.337
_refine_diff_density_rms 0.084
_refine_ls_extinction_method none
_refine_ls_goodness_of_fit_ref 0.973
_refine_ls_hydrogen_treatment constr
_refine_ls_matrix_type full
_refine_ls_number_parameters 469
_refine_ls_number_reflns 8502
_refine_ls_number_restraints 0
_refine_ls_restrained_S_all 0.973
_refine_ls_R_factor_all 0.0867
_refine_ls_R_factor_gt 0.0627
_refine_ls_shift/su_max 0.001
_refine_ls_shift/su_mean 0.000
_refine_ls_structure_factor_coef Fsqd
_refine_ls_weighting_details 'calc w=1/[\s^2^(Fo^2^)+(0.0721P)^2^+0.0000P] where P=(Fo^2^+2Fc^2^)/3'
_refine_ls_weighting_scheme calc
_refine_ls_wR_factor_gt 0.1421
_refine_ls_wR_factor_ref 0.1560
_reflns_number_gt 5944
_reflns_number_total 8502
_reflns_threshold_expression >2sigma(I)
_cod_data_source_file ic901531e_si_002_2.cif
_cod_data_source_block Complex-3
_cod_depositor_comments
;
The following automatic conversions were performed:

'_symmetry_cell_setting' value 'Triclinic' changed to 'triclinic'
according to the built-in table from CIF Core dictionary named
'cif_core.dic' version 2.4.1 from 2010-06-29.

Automatic conversion script
Id: cif_fix_values 1646 2011-03-28 12:23:43Z adriana 
;
_cod_database_code 4315425

loop_
_symmetry_equiv_pos_as_xyz
'x, y, z'
'-x, -y, -z'

loop_
_atom_site_label
_atom_site_type_symbol
_atom_site_fract_x
_atom_site_fract_y
_atom_site_fract_z
_atom_site_U_iso_or_equiv
_atom_site_adp_type
_atom_site_occupancy
_atom_site_symmetry_multiplicity
_atom_site_calc_flag
_atom_site_refinement_flags
_atom_site_disorder_assembly
_atom_site_disorder_group
Co1 Co 0.31474(4) 0.39362(4) 0.77745(3) 0.02003(14) Uani 1 1 d . . .
P1 P 0.46780(8) 0.56800(7) 0.70977(7) 0.0225(2) Uani 1 1 d . . .
S1 S 0.56029(8) 0.67314(7) 0.66767(7) 0.0289(2) Uani 1 1 d . . .
N1 N 0.4535(2) 0.4647(2) 0.6302(2) 0.0229(7) Uani 1 1 d . . .
N2 N 0.3548(2) 0.4035(2) 0.6478(2) 0.0206(6) Uani 1 1 d . . .
N3 N -0.1252(3) 0.1448(3) 0.5446(2) 0.0411(9) Uani 1 1 d . . .
N4 N 0.3333(2) 0.5958(2) 0.7294(2) 0.0217(7) Uani 1 1 d . . .
N5 N 0.2814(2) 0.5299(2) 0.7918(2) 0.0196(6) Uani 1 1 d . . .
N6 N 0.0899(3) 0.4218(3) 1.1988(2) 0.0302(8) Uani 1 1 d . . .
N7 N 0.5158(2) 0.5309(2) 0.8141(2) 0.0233(7) Uani 1 1 d . . .
N8 N 0.4695(2) 0.4328(2) 0.8226(2) 0.0208(6) Uani 1 1 d . . .
N9 N 0.4880(3) -0.0380(2) 0.8493(3) 0.0372(9) Uani 1 1 d . . .
O1 O 0.16041(19) 0.35213(19) 0.73755(17) 0.0242(6) Uani 1 1 d . . .
O2 O 0.27657(19) 0.37727(18) 0.90521(16) 0.0210(5) Uani 1 1 d . . .
O3 O 0.34268(19) 0.25744(18) 0.76158(16) 0.0212(5) Uani 1 1 d . . .
C1 C 0.5536(3) 0.4097(3) 0.6048(3) 0.0285(9) Uani 1 1 d . . .
H1A H 0.5715 0.3677 0.6552 0.043 Uiso 1 1 calc R . .
H1B H 0.6188 0.4565 0.6001 0.043 Uiso 1 1 calc R . .
H1C H 0.5372 0.3682 0.5423 0.043 Uiso 1 1 calc R . .
C2 C 0.2952(3) 0.3636(3) 0.5689(3) 0.0235(8) Uani 1 1 d . . .
H2 H 0.3253 0.3724 0.5083 0.028 Uiso 1 1 calc R . .
C3 C 0.1905(3) 0.3090(3) 0.5673(3) 0.0237(8) Uani 1 1 d . . .
C4 C 0.1277(3) 0.3036(3) 0.6518(3) 0.0220(8) Uani 1 1 d . . .
C5 C 0.0230(3) 0.2483(3) 0.6415(3) 0.0303(9) Uani 1 1 d . . .
H5 H -0.0180 0.2422 0.6976 0.036 Uiso 1 1 calc R . .
C6 C -0.0236(3) 0.2015(3) 0.5512(3) 0.0320(9) Uani 1 1 d . . .
C7 C 0.0376(3) 0.2101(3) 0.4673(3) 0.0318(9) Uani 1 1 d . . .
H7 H 0.0067 0.1805 0.4052 0.038 Uiso 1 1 calc R . .
C8 C 0.1419(3) 0.2616(3) 0.4768(3) 0.0285(9) Uani 1 1 d . . .
H8 H 0.1832 0.2656 0.4205 0.034 Uiso 1 1 calc R . .
C9 C -0.1789(4) 0.1185(4) 0.6321(4) 0.0550(14) Uani 1 1 d . . .
H9A H -0.1189 0.1126 0.6834 0.066 Uiso 1 1 calc R . .
H9B H -0.2219 0.0534 0.6166 0.066 Uiso 1 1 calc R . .
C10 C -0.2577(5) 0.1943(4) 0.6693(5) 0.0731(18) Uani 1 1 d . . .
H10A H -0.2167 0.2597 0.6802 0.110 Uiso 1 1 calc R . .
H10B H -0.2864 0.1778 0.7307 0.110 Uiso 1 1 calc R . .
H10C H -0.3219 0.1950 0.6216 0.110 Uiso 1 1 calc R . .
C11 C -0.1822(3) 0.1044(3) 0.4509(3) 0.0423(11) Uani 1 1 d . . .
H11A H -0.1680 0.1517 0.4036 0.051 Uiso 1 1 calc R . .
H11B H -0.2653 0.0981 0.4580 0.051 Uiso 1 1 calc R . .
C12 C -0.1431(4) 0.0042(4) 0.4106(4) 0.0491(12) Uani 1 1 d . . .
H12A H -0.0630 0.0114 0.3952 0.074 Uiso 1 1 calc R . .
H12B H -0.1898 -0.0218 0.3515 0.074 Uiso 1 1 calc R . .
H12C H -0.1511 -0.0418 0.4591 0.074 Uiso 1 1 calc R . .
C13 C 0.2573(3) 0.6179(3) 0.6486(3) 0.0300(9) Uani 1 1 d . . .
H13A H 0.2242 0.5558 0.6120 0.045 Uiso 1 1 calc R . .
H13B H 0.3009 0.6553 0.6055 0.045 Uiso 1 1 calc R . .
H13C H 0.1962 0.6573 0.6743 0.045 Uiso 1 1 calc R . .
C14 C 0.2322(3) 0.5760(3) 0.8640(2) 0.0207(7) Uani 1 1 d . . .
H14 H 0.2226 0.6446 0.8629 0.025 Uiso 1 1 calc R . .
C15 C 0.1919(3) 0.5329(3) 0.9442(2) 0.0223(8) Uani 1 1 d . . .
C16 C 0.2176(3) 0.4357(3) 0.9615(2) 0.0219(8) Uani 1 1 d . . .
C17 C 0.1816(3) 0.4017(3) 1.0472(3) 0.0252(8) Uani 1 1 d . . .
H17 H 0.1980 0.3366 1.0586 0.030 Uiso 1 1 calc R . .
C18 C 0.1230(3) 0.4589(3) 1.1165(3) 0.0238(8) Uani 1 1 d . . .
C19 C 0.0990(3) 0.5559(3) 1.0983(3) 0.0268(8) Uani 1 1 d . . .
H19 H 0.0597 0.5967 1.1441 0.032 Uiso 1 1 calc R . .
C20 C 0.1320(3) 0.5912(3) 1.0155(3) 0.0246(8) Uani 1 1 d . . .
H20 H 0.1147 0.6563 1.0048 0.030 Uiso 1 1 calc R . .
C21 C 0.1187(3) 0.3241(3) 1.2196(3) 0.0330(9) Uani 1 1 d . . .
H21A H 0.1199 0.3226 1.2906 0.040 Uiso 1 1 calc R . .
H21B H 0.1964 0.3123 1.1987 0.040 Uiso 1 1 calc R . .
C22 C 0.0360(4) 0.2407(4) 1.1693(4) 0.0478(12) Uani 1 1 d . . .
H22A H -0.0414 0.2524 1.1885 0.072 Uiso 1 1 calc R . .
H22B H 0.0580 0.1773 1.1884 0.072 Uiso 1 1 calc R . .
H22C H 0.0382 0.2387 1.0987 0.072 Uiso 1 1 calc R . .
C23 C 0.0360(3) 0.4812(3) 1.2759(3) 0.0312(9) Uani 1 1 d . . .
H23A H -0.0206 0.4384 1.3042 0.037 Uiso 1 1 calc R . .
H23B H -0.0053 0.5331 1.2477 0.037 Uiso 1 1 calc R . .
C24 C 0.1202(4) 0.5296(4) 1.3554(3) 0.0477(12) Uani 1 1 d . . .
H24A H 0.1620 0.4787 1.3831 0.072 Uiso 1 1 calc R . .
H24B H 0.0795 0.5667 1.4062 0.072 Uiso 1 1 calc R . .
H24C H 0.1739 0.5750 1.3285 0.072 Uiso 1 1 calc R . .
C25 C 0.5232(3) 0.6005(3) 0.9039(3) 0.0261(8) Uani 1 1 d . . .
H25A H 0.4471 0.6066 0.9283 0.039 Uiso 1 1 calc R . .
H25B H 0.5540 0.6655 0.8907 0.039 Uiso 1 1 calc R . .
H25C H 0.5735 0.5759 0.9528 0.039 Uiso 1 1 calc R . .
C26 C 0.5423(3) 0.3752(3) 0.8557(2) 0.0236(8) Uani 1 1 d . . .
H26 H 0.6156 0.4040 0.8791 0.028 Uiso 1 1 calc R . .
C27 C 0.5202(3) 0.2731(3) 0.8594(3) 0.0245(8) Uani 1 1 d . . .
C28 C 0.4222(3) 0.2184(3) 0.8110(2) 0.0220(8) Uani 1 1 d . . .
C29 C 0.4129(3) 0.1149(3) 0.8113(3) 0.0252(8) Uani 1 1 d . . .
H29 H 0.3465 0.0786 0.7809 0.030 Uiso 1 1 calc R . .
C30 C 0.4962(3) 0.0636(3) 0.8538(3) 0.0298(9) Uani 1 1 d . . .
C31 C 0.5926(3) 0.1198(3) 0.9034(3) 0.0341(10) Uani 1 1 d . . .
H31 H 0.6500 0.0871 0.9352 0.041 Uiso 1 1 calc R . .
C32 C 0.6028(3) 0.2199(3) 0.9053(3) 0.0309(9) Uani 1 1 d . . .
H32 H 0.6679 0.2556 0.9387 0.037 Uiso 1 1 calc R . .
C33 C 0.4021(4) -0.0989(3) 0.7841(3) 0.0411(11) Uani 1 1 d . . .
H33A H 0.4346 -0.1619 0.7596 0.049 Uiso 1 1 calc R . .
H33B H 0.3838 -0.0639 0.7275 0.049 Uiso 1 1 calc R . .
C34 C 0.2931(4) -0.1220(4) 0.8321(4) 0.0543(14) Uani 1 1 d . . .
H34A H 0.3104 -0.1564 0.8885 0.081 Uiso 1 1 calc R . .
H34B H 0.2403 -0.1644 0.7857 0.081 Uiso 1 1 calc R . .
H34C H 0.2580 -0.0602 0.8534 0.081 Uiso 1 1 calc R . .
C35 C 0.5730(4) -0.0911(3) 0.8991(4) 0.0526(13) Uani 1 1 d . . .
H35A H 0.5369 -0.1552 0.9119 0.063 Uiso 1 1 calc R . .
H35B H 0.5966 -0.0522 0.9626 0.063 Uiso 1 1 calc R . .
C36 C 0.6779(4) -0.1109(4) 0.8443(5) 0.0708(18) Uani 1 1 d . . .
H36A H 0.6570 -0.1563 0.7848 0.106 Uiso 1 1 calc R . .
H36B H 0.7331 -0.1409 0.8851 0.106 Uiso 1 1 calc R . .
H36C H 0.7118 -0.0485 0.8274 0.106 Uiso 1 1 calc R . .

loop_
_atom_site_aniso_label
_atom_site_aniso_U_11
_atom_site_aniso_U_22
_atom_site_aniso_U_33
_atom_site_aniso_U_23
_atom_site_aniso_U_13
_atom_site_aniso_U_12
Co1 0.0184(3) 0.0207(3) 0.0208(3) 0.0015(2) 0.00157(18) 0.0019(2)
P1 0.0210(5) 0.0224(5) 0.0237(5) 0.0016(4) 0.0030(4) -0.0006(4)
S1 0.0305(5) 0.0262(5) 0.0293(5) 0.0022(4) 0.0066(4) -0.0053(4)
N1 0.0188(15) 0.0273(18) 0.0226(15) 0.0034(13) 0.0035(12) -0.0018(13)
N2 0.0180(14) 0.0209(16) 0.0224(15) 0.0013(13) 0.0000(11) 0.0000(13)
N3 0.0342(19) 0.049(2) 0.036(2) -0.0046(17) -0.0014(15) -0.0118(18)
N4 0.0221(15) 0.0211(16) 0.0228(15) 0.0059(13) 0.0027(12) 0.0017(13)
N5 0.0159(14) 0.0215(16) 0.0220(15) 0.0038(13) 0.0024(11) 0.0017(13)
N6 0.0350(18) 0.0344(19) 0.0238(17) 0.0087(14) 0.0067(14) 0.0104(16)
N7 0.0252(16) 0.0199(16) 0.0246(16) 0.0031(13) 0.0000(12) 0.0007(13)
N8 0.0217(15) 0.0170(15) 0.0225(15) -0.0005(12) 0.0007(12) -0.0031(13)
N9 0.037(2) 0.0218(18) 0.051(2) 0.0019(16) -0.0101(16) 0.0039(16)
O1 0.0181(12) 0.0265(14) 0.0270(14) -0.0004(11) 0.0018(10) 0.0020(11)
O2 0.0216(12) 0.0205(13) 0.0217(12) 0.0037(10) 0.0041(10) 0.0035(11)
O3 0.0203(12) 0.0211(13) 0.0217(13) 0.0014(10) -0.0010(10) 0.0022(11)
C1 0.0247(19) 0.031(2) 0.029(2) -0.0023(17) 0.0057(15) 0.0022(17)
C2 0.0252(19) 0.023(2) 0.0222(18) 0.0008(15) 0.0049(14) 0.0055(16)
C3 0.0210(18) 0.025(2) 0.0251(19) 0.0035(16) -0.0026(14) 0.0015(16)
C4 0.0174(17) 0.0192(19) 0.029(2) 0.0030(15) -0.0031(14) 0.0034(15)
C5 0.0229(19) 0.032(2) 0.035(2) 0.0019(18) 0.0029(16) -0.0014(18)
C6 0.031(2) 0.027(2) 0.036(2) 0.0000(18) -0.0016(17) -0.0048(18)
C7 0.032(2) 0.034(2) 0.028(2) 0.0054(18) -0.0077(16) -0.0064(19)
C8 0.030(2) 0.032(2) 0.025(2) 0.0072(17) -0.0006(15) -0.0001(18)
C9 0.036(3) 0.056(3) 0.065(3) -0.019(3) 0.013(2) -0.019(2)
C10 0.054(3) 0.060(4) 0.095(5) -0.023(3) 0.009(3) -0.014(3)
C11 0.028(2) 0.043(3) 0.050(3) -0.004(2) -0.0119(19) -0.009(2)
C12 0.047(3) 0.044(3) 0.053(3) 0.001(2) -0.009(2) -0.009(2)
C13 0.026(2) 0.032(2) 0.034(2) 0.0118(18) 0.0032(16) 0.0062(18)
C14 0.0193(17) 0.0174(18) 0.0244(18) 0.0008(15) -0.0020(14) 0.0010(15)
C15 0.0201(18) 0.0235(19) 0.0224(18) 0.0035(15) -0.0023(14) -0.0038(15)
C16 0.0160(17) 0.025(2) 0.0229(18) -0.0020(15) -0.0020(14) -0.0005(15)
C17 0.0177(18) 0.027(2) 0.032(2) 0.0055(17) -0.0010(15) 0.0080(16)
C18 0.0192(18) 0.030(2) 0.0219(18) 0.0028(16) 0.0010(14) 0.0035(16)
C19 0.0216(18) 0.034(2) 0.0243(19) 0.0003(17) -0.0003(14) 0.0072(17)
C20 0.0219(18) 0.023(2) 0.028(2) 0.0006(16) -0.0026(15) 0.0027(16)
C21 0.033(2) 0.042(3) 0.029(2) 0.0176(19) 0.0103(17) 0.011(2)
C22 0.039(3) 0.045(3) 0.059(3) 0.008(2) 0.005(2) -0.002(2)
C23 0.027(2) 0.039(2) 0.030(2) 0.0095(18) 0.0082(16) 0.0076(19)
C24 0.058(3) 0.043(3) 0.040(3) 0.002(2) -0.012(2) 0.008(2)
C25 0.029(2) 0.025(2) 0.0235(19) 0.0017(16) 0.0006(15) -0.0019(17)
C26 0.0209(18) 0.025(2) 0.0236(19) -0.0027(16) -0.0020(14) 0.0040(16)
C27 0.0284(19) 0.0218(19) 0.0218(18) -0.0032(15) -0.0029(15) 0.0060(17)
C28 0.0227(18) 0.027(2) 0.0176(17) 0.0024(15) 0.0037(14) 0.0075(16)
C29 0.0228(19) 0.024(2) 0.0268(19) -0.0038(16) -0.0019(15) 0.0019(16)
C30 0.032(2) 0.026(2) 0.031(2) 0.0039(17) -0.0051(16) 0.0045(18)
C31 0.036(2) 0.025(2) 0.040(2) -0.0006(18) -0.0138(18) 0.0081(19)
C32 0.028(2) 0.031(2) 0.032(2) -0.0020(18) -0.0056(16) 0.0053(18)
C33 0.042(3) 0.027(2) 0.051(3) -0.005(2) -0.004(2) 0.003(2)
C34 0.048(3) 0.059(3) 0.055(3) 0.018(3) -0.010(2) -0.015(3)
C35 0.048(3) 0.021(2) 0.085(4) 0.003(2) -0.016(3) 0.006(2)
C36 0.042(3) 0.044(3) 0.117(5) -0.028(3) -0.010(3) 0.011(3)

loop_
_atom_type_symbol
_atom_type_description
_atom_type_scat_dispersion_real
_atom_type_scat_dispersion_imag
_atom_type_scat_source
C C 0.0033 0.0016 'International Tables Vol C Tables 4.2.6.8 and 6.1.1.4'
H H 0.0000 0.0000 'International Tables Vol C Tables 4.2.6.8 and 6.1.1.4'
N N 0.0061 0.0033 'International Tables Vol C Tables 4.2.6.8 and 6.1.1.4'
O O 0.0106 0.0060 'International Tables Vol C Tables 4.2.6.8 and 6.1.1.4'
P P 0.1023 0.0942 'International Tables Vol C Tables 4.2.6.8 and 6.1.1.4'
S S 0.1246 0.1234 'International Tables Vol C Tables 4.2.6.8 and 6.1.1.4'
Co Co 0.3494 0.9721 'International Tables Vol C Tables 4.2.6.8 and 6.1.1.4'

loop_
_geom_angle_atom_site_label_1
_geom_angle_atom_site_label_2
_geom_angle_atom_site_label_3
_geom_angle
_geom_angle_site_symmetry_1
_geom_angle_site_symmetry_3
_geom_angle_publ_flag
O2 Co1 O3 86.87(11) . . ?
O2 Co1 O1 86.98(10) . . ?
O3 Co1 O1 86.30(11) . . ?
O2 Co1 N2 177.22(12) . . ?
O3 Co1 N2 90.35(12) . . ?
O1 Co1 N2 92.91(11) . . ?
O2 Co1 N5 93.18(11) . . ?
O3 Co1 N5 178.08(11) . . ?
O1 Co1 N5 91.78(12) . . ?
N2 Co1 N5 89.60(13) . . ?
O2 Co1 N8 90.71(11) . . ?
O3 Co1 N8 92.72(12) . . ?
O1 Co1 N8 177.54(12) . . ?
N2 Co1 N8 89.35(12) . . ?
N5 Co1 N8 89.21(13) . . ?
N1 P1 N7 104.77(16) . . ?
N1 P1 N4 104.18(15) . . ?
N7 P1 N4 104.14(15) . . ?
N1 P1 S1 113.83(12) . . ?
N7 P1 S1 114.56(12) . . ?
N4 P1 S1 114.19(12) . . ?
N2 N1 C1 114.4(3) . . ?
N2 N1 P1 110.8(2) . . ?
C1 N1 P1 120.3(2) . . ?
C2 N2 N1 114.1(3) . . ?
C2 N2 Co1 125.5(2) . . ?
N1 N2 Co1 120.2(2) . . ?
C6 N3 C11 121.7(4) . . ?
C6 N3 C9 121.4(3) . . ?
C11 N3 C9 116.9(3) . . ?
N5 N4 C13 114.5(3) . . ?
N5 N4 P1 110.7(2) . . ?
C13 N4 P1 120.0(2) . . ?
C14 N5 N4 113.5(3) . . ?
C14 N5 Co1 125.9(2) . . ?
N4 N5 Co1 119.4(2) . . ?
C18 N6 C21 121.5(3) . . ?
C18 N6 C23 122.6(3) . . ?
C21 N6 C23 115.5(3) . . ?
N8 N7 C25 115.3(3) . . ?
N8 N7 P1 110.9(2) . . ?
C25 N7 P1 119.6(2) . . ?
C26 N8 N7 114.6(3) . . ?
C26 N8 Co1 125.4(3) . . ?
N7 N8 Co1 119.8(2) . . ?
C30 N9 C35 121.8(3) . . ?
C30 N9 C33 121.3(3) . . ?
C35 N9 C33 116.5(3) . . ?
C4 O1 Co1 123.8(2) . . ?
C16 O2 Co1 126.5(2) . . ?
C28 O3 Co1 124.4(2) . . ?
N1 C1 H1A 109.5 . . ?
N1 C1 H1B 109.5 . . ?
H1A C1 H1B 109.5 . . ?
N1 C1 H1C 109.5 . . ?
H1A C1 H1C 109.5 . . ?
H1B C1 H1C 109.5 . . ?
N2 C2 C3 124.8(3) . . ?
N2 C2 H2 117.6 . . ?
C3 C2 H2 117.6 . . ?
C2 C3 C8 118.3(3) . . ?
C2 C3 C4 123.0(3) . . ?
C8 C3 C4 118.5(3) . . ?
O1 C4 C5 118.4(3) . . ?
O1 C4 C3 123.3(3) . . ?
C5 C4 C3 118.2(3) . . ?
C4 C5 C6 122.4(4) . . ?
C4 C5 H5 118.8 . . ?
C6 C5 H5 118.8 . . ?
N3 C6 C5 120.5(4) . . ?
N3 C6 C7 120.4(4) . . ?
C5 C6 C7 119.0(4) . . ?
C8 C7 C6 119.2(3) . . ?
C8 C7 H7 120.4 . . ?
C6 C7 H7 120.4 . . ?
C7 C8 C3 122.6(3) . . ?
C7 C8 H8 118.7 . . ?
C3 C8 H8 118.7 . . ?
N3 C9 C10 111.7(5) . . ?
N3 C9 H9A 109.3 . . ?
C10 C9 H9A 109.3 . . ?
N3 C9 H9B 109.3 . . ?
C10 C9 H9B 109.3 . . ?
H9A C9 H9B 107.9 . . ?
C9 C10 H10A 109.5 . . ?
C9 C10 H10B 109.5 . . ?
H10A C10 H10B 109.5 . . ?
C9 C10 H10C 109.5 . . ?
H10A C10 H10C 109.5 . . ?
H10B C10 H10C 109.5 . . ?
N3 C11 C12 113.5(4) . . ?
N3 C11 H11A 108.9 . . ?
C12 C11 H11A 108.9 . . ?
N3 C11 H11B 108.9 . . ?
C12 C11 H11B 108.9 . . ?
H11A C11 H11B 107.7 . . ?
C11 C12 H12A 109.5 . . ?
C11 C12 H12B 109.5 . . ?
H12A C12 H12B 109.5 . . ?
C11 C12 H12C 109.5 . . ?
H12A C12 H12C 109.5 . . ?
H12B C12 H12C 109.5 . . ?
N4 C13 H13A 109.5 . . ?
N4 C13 H13B 109.5 . . ?
H13A C13 H13B 109.5 . . ?
N4 C13 H13C 109.5 . . ?
H13A C13 H13C 109.5 . . ?
H13B C13 H13C 109.5 . . ?
N5 C14 C15 125.5(3) . . ?
N5 C14 H14 117.2 . . ?
C15 C14 H14 117.2 . . ?
C14 C15 C16 122.0(3) . . ?
C14 C15 C20 119.5(3) . . ?
C16 C15 C20 118.2(3) . . ?
O2 C16 C17 117.5(3) . . ?
O2 C16 C15 124.3(3) . . ?
C17 C16 C15 118.1(3) . . ?
C18 C17 C16 123.4(4) . . ?
C18 C17 H17 118.3 . . ?
C16 C17 H17 118.3 . . ?
N6 C18 C17 120.9(4) . . ?
N6 C18 C19 121.4(3) . . ?
C17 C18 C19 117.7(3) . . ?
C20 C19 C18 120.5(3) . . ?
C20 C19 H19 119.7 . . ?
C18 C19 H19 119.7 . . ?
C19 C20 C15 122.0(4) . . ?
C19 C20 H20 119.0 . . ?
C15 C20 H20 119.0 . . ?
N6 C21 C22 113.4(3) . . ?
N6 C21 H21A 108.9 . . ?
C22 C21 H21A 108.9 . . ?
N6 C21 H21B 108.9 . . ?
C22 C21 H21B 108.9 . . ?
H21A C21 H21B 107.7 . . ?
C21 C22 H22A 109.5 . . ?
C21 C22 H22B 109.5 . . ?
H22A C22 H22B 109.5 . . ?
C21 C22 H22C 109.5 . . ?
H22A C22 H22C 109.5 . . ?
H22B C22 H22C 109.5 . . ?
N6 C23 C24 112.7(3) . . ?
N6 C23 H23A 109.0 . . ?
C24 C23 H23A 109.0 . . ?
N6 C23 H23B 109.0 . . ?
C24 C23 H23B 109.0 . . ?
H23A C23 H23B 107.8 . . ?
C23 C24 H24A 109.5 . . ?
C23 C24 H24B 109.5 . . ?
H24A C24 H24B 109.5 . . ?
C23 C24 H24C 109.5 . . ?
H24A C24 H24C 109.5 . . ?
H24B C24 H24C 109.5 . . ?
N7 C25 H25A 109.5 . . ?
N7 C25 H25B 109.5 . . ?
H25A C25 H25B 109.5 . . ?
N7 C25 H25C 109.5 . . ?
H25A C25 H25C 109.5 . . ?
H25B C25 H25C 109.5 . . ?
N8 C26 C27 124.6(3) . . ?
N8 C26 H26 117.7 . . ?
C27 C26 H26 117.7 . . ?
C26 C27 C32 119.4(3) . . ?
C26 C27 C28 122.5(3) . . ?
C32 C27 C28 117.8(3) . . ?
O3 C28 C29 117.4(3) . . ?
O3 C28 C27 124.1(3) . . ?
C29 C28 C27 118.4(3) . . ?
C30 C29 C28 123.1(3) . . ?
C30 C29 H29 118.5 . . ?
C28 C29 H29 118.5 . . ?
N9 C30 C29 122.1(4) . . ?
N9 C30 C31 120.1(4) . . ?
C29 C30 C31 117.7(4) . . ?
C32 C31 C30 120.3(4) . . ?
C32 C31 H31 119.9 . . ?
C30 C31 H31 119.9 . . ?
C31 C32 C27 122.7(4) . . ?
C31 C32 H32 118.6 . . ?
C27 C32 H32 118.6 . . ?
N9 C33 C34 113.4(4) . . ?
N9 C33 H33A 108.9 . . ?
C34 C33 H33A 108.9 . . ?
N9 C33 H33B 108.9 . . ?
C34 C33 H33B 108.9 . . ?
H33A C33 H33B 107.7 . . ?
C33 C34 H34A 109.5 . . ?
C33 C34 H34B 109.5 . . ?
H34A C34 H34B 109.5 . . ?
C33 C34 H34C 109.5 . . ?
H34A C34 H34C 109.5 . . ?
H34B C34 H34C 109.5 . . ?
N9 C35 C36 114.8(5) . . ?
N9 C35 H35A 108.6 . . ?
C36 C35 H35A 108.6 . . ?
N9 C35 H35B 108.6 . . ?
C36 C35 H35B 108.6 . . ?
H35A C35 H35B 107.5 . . ?
C35 C36 H36A 109.5 . . ?
C35 C36 H36B 109.5 . . ?
H36A C36 H36B 109.5 . . ?
C35 C36 H36C 109.5 . . ?
H36A C36 H36C 109.5 . . ?
H36B C36 H36C 109.5 . . ?

loop_
_geom_bond_atom_site_label_1
_geom_bond_atom_site_label_2
_geom_bond_distance
_geom_bond_site_symmetry_2
_geom_bond_publ_flag
Co1 O2 1.892(2) . ?
Co1 O3 1.893(3) . ?
Co1 O1 1.904(2) . ?
Co1 N2 1.906(3) . ?
Co1 N5 1.911(3) . ?
Co1 N8 1.919(3) . ?
P1 N1 1.674(3) . ?
P1 N7 1.674(3) . ?
P1 N4 1.680(3) . ?
P1 S1 1.9181(15) . ?
N1 N2 1.441(4) . ?
N1 C1 1.470(5) . ?
N2 C2 1.310(4) . ?
N3 C6 1.379(5) . ?
N3 C11 1.462(5) . ?
N3 C9 1.474(6) . ?
N4 N5 1.457(4) . ?
N4 C13 1.470(4) . ?
N5 C14 1.299(4) . ?
N6 C18 1.373(4) . ?
N6 C21 1.453(5) . ?
N6 C23 1.458(5) . ?
N7 N8 1.436(4) . ?
N7 C25 1.468(5) . ?
N8 C26 1.300(5) . ?
N9 C30 1.377(5) . ?
N9 C35 1.464(5) . ?
N9 C33 1.467(5) . ?
O1 C4 1.316(4) . ?
O2 C16 1.303(4) . ?
O3 C28 1.309(4) . ?
C1 H1A 0.9800 . ?
C1 H1B 0.9800 . ?
C1 H1C 0.9800 . ?
C2 C3 1.401(5) . ?
C2 H2 0.9500 . ?
C3 C8 1.417(5) . ?
C3 C4 1.429(5) . ?
C4 C5 1.398(5) . ?
C5 C6 1.404(5) . ?
C5 H5 0.9500 . ?
C6 C7 1.417(5) . ?
C7 C8 1.371(5) . ?
C7 H7 0.9500 . ?
C8 H8 0.9500 . ?
C9 C10 1.493(7) . ?
C9 H9A 0.9900 . ?
C9 H9B 0.9900 . ?
C10 H10A 0.9800 . ?
C10 H10B 0.9800 . ?
C10 H10C 0.9800 . ?
C11 C12 1.519(6) . ?
C11 H11A 0.9900 . ?
C11 H11B 0.9900 . ?
C12 H12A 0.9800 . ?
C12 H12B 0.9800 . ?
C12 H12C 0.9800 . ?
C13 H13A 0.9800 . ?
C13 H13B 0.9800 . ?
C13 H13C 0.9800 . ?
C14 C15 1.414(5) . ?
C14 H14 0.9500 . ?
C15 C16 1.423(5) . ?
C15 C20 1.435(5) . ?
C16 C17 1.408(5) . ?
C17 C18 1.400(5) . ?
C17 H17 0.9500 . ?
C18 C19 1.419(5) . ?
C19 C20 1.368(5) . ?
C19 H19 0.9500 . ?
C20 H20 0.9500 . ?
C21 C22 1.528(6) . ?
C21 H21A 0.9900 . ?
C21 H21B 0.9900 . ?
C22 H22A 0.9800 . ?
C22 H22B 0.9800 . ?
C22 H22C 0.9800 . ?
C23 C24 1.505(5) . ?
C23 H23A 0.9900 . ?
C23 H23B 0.9900 . ?
C24 H24A 0.9800 . ?
C24 H24B 0.9800 . ?
C24 H24C 0.9800 . ?
C25 H25A 0.9800 . ?
C25 H25B 0.9800 . ?
C25 H25C 0.9800 . ?
C26 C27 1.409(5) . ?
C26 H26 0.9500 . ?
C27 C32 1.418(5) . ?
C27 C28 1.426(5) . ?
C28 C29 1.411(5) . ?
C29 C30 1.386(5) . ?
C29 H29 0.9500 . ?
C30 C31 1.427(5) . ?
C31 C32 1.360(5) . ?
C31 H31 0.9500 . ?
C32 H32 0.9500 . ?
C33 C34 1.514(6) . ?
C33 H33A 0.9900 . ?
C33 H33B 0.9900 . ?
C34 H34A 0.9800 . ?
C34 H34B 0.9800 . ?
C34 H34C 0.9800 . ?
C35 C36 1.506(7) . ?
C35 H35A 0.9900 . ?
C35 H35B 0.9900 . ?
C36 H36A 0.9800 . ?
C36 H36B 0.9800 . ?
C36 H36C 0.9800 . ?

loop_
_geom_torsion_atom_site_label_1
_geom_torsion_atom_site_label_2
_geom_torsion_atom_site_label_3
_geom_torsion_atom_site_label_4
_geom_torsion
_geom_torsion_site_symmetry_1
_geom_torsion_site_symmetry_2
_geom_torsion_site_symmetry_3
_geom_torsion_site_symmetry_4
_geom_torsion_publ_flag
N7 P1 N1 N2 74.5(2) . . . . ?
N4 P1 N1 N2 -34.6(3) . . . . ?
S1 P1 N1 N2 -159.57(18) . . . . ?
N7 P1 N1 C1 -62.7(3) . . . . ?
N4 P1 N1 C1 -171.8(3) . . . . ?
S1 P1 N1 C1 63.2(3) . . . . ?
C1 N1 N2 C2 -81.7(4) . . . . ?
P1 N1 N2 C2 138.4(3) . . . . ?
C1 N1 N2 Co1 102.6(3) . . . . ?
P1 N1 N2 Co1 -37.3(3) . . . . ?
O2 Co1 N2 C2 71(2) . . . . ?
O3 Co1 N2 C2 69.5(3) . . . . ?
O1 Co1 N2 C2 -16.8(3) . . . . ?
N5 Co1 N2 C2 -108.6(3) . . . . ?
N8 Co1 N2 C2 162.2(3) . . . . ?
O2 Co1 N2 N1 -114(2) . . . . ?
O3 Co1 N2 N1 -115.4(2) . . . . ?
O1 Co1 N2 N1 158.3(2) . . . . ?
N5 Co1 N2 N1 66.6(2) . . . . ?
N8 Co1 N2 N1 -22.7(2) . . . . ?
N1 P1 N4 N5 75.3(2) . . . . ?
N7 P1 N4 N5 -34.3(2) . . . . ?
S1 P1 N4 N5 -159.93(18) . . . . ?
N1 P1 N4 C13 -61.7(3) . . . . ?
N7 P1 N4 C13 -171.2(3) . . . . ?
S1 P1 N4 C13 63.1(3) . . . . ?
C13 N4 N5 C14 -89.9(4) . . . . ?
P1 N4 N5 C14 130.6(3) . . . . ?
C13 N4 N5 Co1 101.9(3) . . . . ?
P1 N4 N5 Co1 -37.6(3) . . . . ?
O2 Co1 N5 C14 -9.4(3) . . . . ?
O3 Co1 N5 C14 82(3) . . . . ?
O1 Co1 N5 C14 77.7(3) . . . . ?
N2 Co1 N5 C14 170.6(3) . . . . ?
N8 Co1 N5 C14 -100.1(3) . . . . ?
O2 Co1 N5 N4 157.3(2) . . . . ?
O3 Co1 N5 N4 -111(3) . . . . ?
O1 Co1 N5 N4 -115.7(2) . . . . ?
N2 Co1 N5 N4 -22.8(2) . . . . ?
N8 Co1 N5 N4 66.6(2) . . . . ?
N1 P1 N7 N8 -33.5(3) . . . . ?
N4 P1 N7 N8 75.6(2) . . . . ?
S1 P1 N7 N8 -158.96(18) . . . . ?
N1 P1 N7 C25 -171.6(3) . . . . ?
N4 P1 N7 C25 -62.5(3) . . . . ?
S1 P1 N7 C25 63.0(3) . . . . ?
C25 N7 N8 C26 -82.3(4) . . . . ?
P1 N7 N8 C26 137.6(3) . . . . ?
C25 N7 N8 Co1 102.2(3) . . . . ?
P1 N7 N8 Co1 -37.9(3) . . . . ?
O2 Co1 N8 C26 68.6(3) . . . . ?
O3 Co1 N8 C26 -18.3(3) . . . . ?
O1 Co1 N8 C26 48(3) . . . . ?
N2 Co1 N8 C26 -108.6(3) . . . . ?
N5 Co1 N8 C26 161.8(3) . . . . ?
O2 Co1 N8 N7 -116.4(2) . . . . ?
O3 Co1 N8 N7 156.7(2) . . . . ?
O1 Co1 N8 N7 -137(3) . . . . ?
N2 Co1 N8 N7 66.4(2) . . . . ?
N5 Co1 N8 N7 -23.2(2) . . . . ?
O2 Co1 O1 C4 -149.0(3) . . . . ?
O3 Co1 O1 C4 -62.0(3) . . . . ?
N2 Co1 O1 C4 28.2(3) . . . . ?
N5 Co1 O1 C4 117.9(3) . . . . ?
N8 Co1 O1 C4 -129(3) . . . . ?
O3 Co1 O2 C16 -161.1(3) . . . . ?
O1 Co1 O2 C16 -74.6(3) . . . . ?
N2 Co1 O2 C16 -162(2) . . . . ?
N5 Co1 O2 C16 17.0(3) . . . . ?
N8 Co1 O2 C16 106.3(3) . . . . ?
O2 Co1 O3 C28 -63.8(3) . . . . ?
O1 Co1 O3 C28 -150.9(3) . . . . ?
N2 Co1 O3 C28 116.2(3) . . . . ?
N5 Co1 O3 C28 -155(3) . . . . ?
N8 Co1 O3 C28 26.8(3) . . . . ?
N1 N2 C2 C3 -173.7(3) . . . . ?
Co1 N2 C2 C3 1.7(5) . . . . ?
N2 C2 C3 C8 -173.4(4) . . . . ?
N2 C2 C3 C4 10.1(6) . . . . ?
Co1 O1 C4 C5 158.4(3) . . . . ?
Co1 O1 C4 C3 -25.3(5) . . . . ?
C2 C3 C4 O1 2.6(6) . . . . ?
C8 C3 C4 O1 -173.8(3) . . . . ?
C2 C3 C4 C5 178.9(3) . . . . ?
C8 C3 C4 C5 2.4(5) . . . . ?
O1 C4 C5 C6 174.1(4) . . . . ?
C3 C4 C5 C6 -2.3(6) . . . . ?
C11 N3 C6 C5 173.0(4) . . . . ?
C9 N3 C6 C5 -9.6(6) . . . . ?
C11 N3 C6 C7 -9.6(6) . . . . ?
C9 N3 C6 C7 167.8(4) . . . . ?
C4 C5 C6 N3 177.7(4) . . . . ?
C4 C5 C6 C7 0.3(6) . . . . ?
N3 C6 C7 C8 -175.8(4) . . . . ?
C5 C6 C7 C8 1.7(6) . . . . ?
C6 C7 C8 C3 -1.5(6) . . . . ?
C2 C3 C8 C7 -177.2(4) . . . . ?
C4 C3 C8 C7 -0.5(6) . . . . ?
C6 N3 C9 C10 89.7(5) . . . . ?
C11 N3 C9 C10 -92.8(5) . . . . ?
C6 N3 C11 C12 87.9(5) . . . . ?
C9 N3 C11 C12 -89.6(5) . . . . ?
N4 N5 C14 C15 -169.0(3) . . . . ?
Co1 N5 C14 C15 -1.7(5) . . . . ?
N5 C14 C15 C16 10.2(5) . . . . ?
N5 C14 C15 C20 -175.6(3) . . . . ?
Co1 O2 C16 C17 169.1(2) . . . . ?
Co1 O2 C16 C15 -13.9(5) . . . . ?
C14 C15 C16 O2 -1.9(5) . . . . ?
C20 C15 C16 O2 -176.2(3) . . . . ?
C14 C15 C16 C17 175.0(3) . . . . ?
C20 C15 C16 C17 0.7(5) . . . . ?
O2 C16 C17 C18 176.5(3) . . . . ?
C15 C16 C17 C18 -0.6(5) . . . . ?
C21 N6 C18 C17 2.9(5) . . . . ?
C23 N6 C18 C17 175.5(3) . . . . ?
C21 N6 C18 C19 -177.3(3) . . . . ?
C23 N6 C18 C19 -4.6(5) . . . . ?
C16 C17 C18 N6 180.0(3) . . . . ?
C16 C17 C18 C19 0.1(5) . . . . ?
N6 C18 C19 C20 -179.5(3) . . . . ?
C17 C18 C19 C20 0.3(5) . . . . ?
C18 C19 C20 C15 -0.3(5) . . . . ?
C14 C15 C20 C19 -174.7(3) . . . . ?
C16 C15 C20 C19 -0.3(5) . . . . ?
C18 N6 C21 C22 -84.0(4) . . . . ?
C23 N6 C21 C22 102.9(4) . . . . ?
C18 N6 C23 C24 -93.4(4) . . . . ?
C21 N6 C23 C24 79.6(4) . . . . ?
N7 N8 C26 C27 -172.1(3) . . . . ?
Co1 N8 C26 C27 3.1(5) . . . . ?
N8 C26 C27 C32 -174.3(3) . . . . ?
N8 C26 C27 C28 11.7(6) . . . . ?
Co1 O3 C28 C29 162.7(2) . . . . ?
Co1 O3 C28 C27 -21.1(5) . . . . ?
C26 C27 C28 O3 -2.1(6) . . . . ?
C32 C27 C28 O3 -176.3(3) . . . . ?
C26 C27 C28 C29 174.1(3) . . . . ?
C32 C27 C28 C29 -0.1(5) . . . . ?
O3 C28 C29 C30 174.4(3) . . . . ?
C27 C28 C29 C30 -2.0(5) . . . . ?
C35 N9 C30 C29 -176.5(4) . . . . ?
C33 N9 C30 C29 11.7(6) . . . . ?
C35 N9 C30 C31 3.6(6) . . . . ?
C33 N9 C30 C31 -168.3(4) . . . . ?
C28 C29 C30 N9 -176.8(4) . . . . ?
C28 C29 C30 C31 3.1(6) . . . . ?
N9 C30 C31 C32 177.8(4) . . . . ?
C29 C30 C31 C32 -2.1(6) . . . . ?
C30 C31 C32 C27 0.1(6) . . . . ?
C26 C27 C32 C31 -173.3(4) . . . . ?
C28 C27 C32 C31 1.0(6) . . . . ?
C30 N9 C33 C34 -93.3(5) . . . . ?
C35 N9 C33 C34 94.4(5) . . . . ?
C30 N9 C35 C36 -83.2(5) . . . . ?
C33 N9 C35 C36 89.0(5) . . . . ?
